data_4078965
loop_
_publ_author_name
'Reddy, J. Sreedhar'
'Xu, Bao-Hua'
'Mahdi, Tayseer'
'Fr\"ohlich, Roland'
'Kehr, Gerald'
'Stephan, Douglas W.'
'Erker, Gerhard'

_publ_section_title
;
 Alkenylborane-Derived Frustrated Lewis Pairs: Metal-Free Catalytic
 Hydrogenation Reactions of Electron-Deficient Alkenes
;
_journal_issue 15
_journal_name_full Organometallics
_journal_page_first 5638
_journal_paper_doi 10.1021/om3006068
_journal_volume 31
_journal_year 2012
_chemical_absolute_configuration ad
_chemical_formula_sum 'C44 H39 B F15 P'
_chemical_formula_weight 894.53
_chemical_name_systematic
; 
 ? 
;
_space_group_IT_number 19
_symmetry_cell_setting orthorhombic
_symmetry_space_group_name_Hall 'P 2ac 2ab'
_symmetry_space_group_name_H-M 'P 21 21 21'
_atom_sites_solution_hydrogens 'at P1 and B1 from difmap, others geom'
_atom_sites_solution_primary direct
_atom_sites_solution_secondary difmap
_audit_creation_method SHELXL-97
_cell_angle_alpha 90.00
_cell_angle_beta 90.00
_cell_angle_gamma 90.00
_cell_formula_units_Z 4
_cell_length_a 13.3052(2)
_cell_length_b 15.4057(4)
_cell_length_c 20.3224(5)
_cell_measurement_reflns_used 6456
_cell_measurement_temperature 223(2)
_cell_measurement_theta_max 68.25
_cell_measurement_theta_min 0.88
_cell_volume 4165.60(16)
_computing_cell_refinement 'Collect (Nonius B.V., 1998)'
_computing_data_collection 'Collect (NOnius B.V., 1998)'
_computing_data_reduction 'Denzo-SMN (Otwinowski & Minor, 1997)'
_computing_molecular_graphics 'XP (BrukerAXS, 2000)'
_computing_publication_material 'SHELXL-97 (Sheldrick, 1997)'
_computing_structure_refinement 'SHELXL-97 (Sheldrick, 1997)'
_computing_structure_solution 'SHELXS-97 (Sheldrick, 1990)'
_diffrn_ambient_temperature 223(2)
_diffrn_measured_fraction_theta_full 0.980
_diffrn_measured_fraction_theta_max 0.980
_diffrn_measurement_device_type 'Nonius KappaCCD APEXII'
_diffrn_measurement_method '\w and \f scans'
_diffrn_radiation_monochromator graphite
_diffrn_radiation_source 'fine-focus sealed tube'
_diffrn_radiation_type CuK\a
_diffrn_radiation_wavelength 1.54178
_diffrn_reflns_av_R_equivalents 0.040
_diffrn_reflns_av_sigmaI/netI 0.0242
_diffrn_reflns_limit_h_max 15
_diffrn_reflns_limit_h_min -15
_diffrn_reflns_limit_k_max 18
_diffrn_reflns_limit_k_min -18
_diffrn_reflns_limit_l_max 24
_diffrn_reflns_limit_l_min -24
_diffrn_reflns_number 26772
_diffrn_reflns_theta_full 67.02
_diffrn_reflns_theta_max 67.02
_diffrn_reflns_theta_min 4.39
_exptl_absorpt_coefficient_mu 1.476
_exptl_absorpt_correction_T_max 0.7092
_exptl_absorpt_correction_T_min 0.6261
_exptl_absorpt_correction_type multi-scan
_exptl_absorpt_process_details 'Denzo (Otwinowski, Borek, Majewski & Minor, 2003)'
_exptl_crystal_colour colourless
_exptl_crystal_density_diffrn 1.426
_exptl_crystal_density_method 'not measured'
_exptl_crystal_description prism
_exptl_crystal_F_000 1832
_exptl_crystal_size_max 0.35
_exptl_crystal_size_mid 0.30
_exptl_crystal_size_min 0.25
_refine_diff_density_max 0.138
_refine_diff_density_min -0.176
_refine_diff_density_rms 0.031
_refine_ls_abs_structure_details 'Flack H D (1983), Acta Cryst. A39, 876-881'
_refine_ls_abs_structure_Flack 0.023(19)
_refine_ls_extinction_method none
_refine_ls_goodness_of_fit_ref 1.052
_refine_ls_hydrogen_treatment mixed
_refine_ls_matrix_type full
_refine_ls_number_parameters 567
_refine_ls_number_reflns 7185
_refine_ls_number_restraints 0
_refine_ls_restrained_S_all 1.052
_refine_ls_R_factor_all 0.0363
_refine_ls_R_factor_gt 0.0352
_refine_ls_shift/su_max 0.000
_refine_ls_shift/su_mean 0.000
_refine_ls_structure_factor_coef Fsqd
_refine_ls_weighting_details 'calc w=1/[\s^2^(Fo^2^)+(0.0324P)^2^+1.4666P] where P=(Fo^2^+2Fc^2^)/3'
_refine_ls_weighting_scheme calc
_refine_ls_wR_factor_gt 0.0848
_refine_ls_wR_factor_ref 0.0858
_reflns_number_gt 6975
_reflns_number_total 7185
_reflns_threshold_expression >2sigma(I)
_cod_data_source_file om3006068_si_003.cif
_cod_data_source_block erk6512
_cod_original_sg_symbol_H-M P212121
_cod_database_code 4078965

loop_
_symmetry_equiv_pos_as_xyz
'x, y, z'
'-x+1/2, -y, z+1/2'
'-x, y+1/2, -z+1/2'
'x+1/2, -y+1/2, -z'

loop_
_atom_site_label
_atom_site_type_symbol
_atom_site_fract_x
_atom_site_fract_y
_atom_site_fract_z
_atom_site_U_iso_or_equiv
_atom_site_adp_type
_atom_site_occupancy
_atom_site_symmetry_multiplicity
_atom_site_calc_flag
_atom_site_refinement_flags
P1 P 0.94593(4) 0.05078(3) 0.46425(3) 0.04093(12) Uani 1 1 d .
H01 H 1.0156(13) 0.0481(12) 0.4128(9) 0.022(4) Uiso 1 1 d .
B1 B 0.64496(19) 0.51072(16) 0.71942(12) 0.0426(5) Uani 1 1 d .
H02 H 0.6254(17) 0.4900(14) 0.6635(11) 0.045(6) Uiso 1 1 d .
C1 C 0.71089(15) 0.42964(13) 0.74915(10) 0.0395(4) Uani 1 1 d .
C2 C 0.69909(16) 0.37742(14) 0.80215(10) 0.0426(5) Uani 1 1 d .
C11 C 0.76673(16) 0.30222(14) 0.81728(11) 0.0440(5) Uani 1 1 d .
C12 C 0.7883(2) 0.23754(15) 0.77151(12) 0.0556(6) Uani 1 1 d .
H12 H 0.7599 0.2405 0.7292 0.067 Uiso 1 1 calc R
C13 C 0.8512(2) 0.16883(17) 0.78741(16) 0.0694(7) Uani 1 1 d .
H13 H 0.8647 0.1256 0.7560 0.083 Uiso 1 1 calc R
C14 C 0.8941(2) 0.16370(18) 0.84923(16) 0.0700(7) Uani 1 1 d .
H14 H 0.9378 0.1177 0.8596 0.084 Uiso 1 1 calc R
C15 C 0.8726(2) 0.22621(17) 0.89549(15) 0.0652(7) Uani 1 1 d .
H15 H 0.9013 0.2228 0.9377 0.078 Uiso 1 1 calc R
C16 C 0.80858(19) 0.29426(16) 0.87985(12) 0.0540(6) Uani 1 1 d .
H16 H 0.7931 0.3358 0.9121 0.065 Uiso 1 1 calc R
C21 C 0.61826(16) 0.38943(15) 0.85238(10) 0.0463(5) Uani 1 1 d .
C22 C 0.54630(19) 0.32513(17) 0.86161(14) 0.0590(6) Uani 1 1 d .
H22 H 0.5479 0.2747 0.8356 0.071 Uiso 1 1 calc R
C23 C 0.4716(2) 0.3349(2) 0.90930(17) 0.0762(9) Uani 1 1 d .
H23 H 0.4222 0.2918 0.9145 0.091 Uiso 1 1 calc R
C24 C 0.4704(2) 0.4074(2) 0.94877(15) 0.0795(9) Uani 1 1 d .
H24 H 0.4206 0.4136 0.9812 0.095 Uiso 1 1 calc R
C25 C 0.5415(2) 0.4704(2) 0.94077(14) 0.0735(8) Uani 1 1 d .
H25 H 0.5403 0.5198 0.9679 0.088 Uiso 1 1 calc R
C26 C 0.61576(18) 0.46224(18) 0.89276(11) 0.0554(6) Uani 1 1 d .
H26 H 0.6643 0.5061 0.8877 0.066 Uiso 1 1 calc R
C31 C 0.80046(15) 0.41422(13) 0.70565(10) 0.0398(4) Uani 1 1 d .
F32 F 0.91344(10) 0.46483(10) 0.78660(7) 0.0612(4) Uani 1 1 d .
C32 C 0.89696(16) 0.43641(14) 0.72492(11) 0.0453(5) Uani 1 1 d .
F33 F 1.07111(9) 0.45477(11) 0.70505(8) 0.0706(4) Uani 1 1 d .
C33 C 0.97898(15) 0.43198(15) 0.68341(13) 0.0509(6) Uani 1 1 d .
F34 F 1.04418(11) 0.40203(12) 0.57768(8) 0.0767(4) Uani 1 1 d .
C34 C 0.96572(17) 0.40562(16) 0.61955(12) 0.0531(6) Uani 1 1 d .
F35 F 0.85878(12) 0.35529(10) 0.53606(7) 0.0682(4) Uani 1 1 d .
C35 C 0.87193(18) 0.38213(15) 0.59872(11) 0.0490(5) Uani 1 1 d .
F36 F 0.70278(10) 0.35733(9) 0.61812(6) 0.0529(3) Uani 1 1 d .
C36 C 0.79150(15) 0.38564(14) 0.64115(10) 0.0415(4) Uani 1 1 d .
C41 C 0.71830(16) 0.59571(14) 0.70953(11) 0.0445(5) Uani 1 1 d .
F42 F 0.69062(16) 0.59963(13) 0.59400(8) 0.0881(5) Uani 1 1 d .
C42 C 0.7365(2) 0.63221(17) 0.64858(13) 0.0585(6) Uani 1 1 d .
F43 F 0.8115(2) 0.73273(16) 0.57563(10) 0.1204(8) Uani 1 1 d .
C43 C 0.7994(2) 0.7018(2) 0.63760(15) 0.0724(8) Uani 1 1 d .
F44 F 0.90919(15) 0.80832(11) 0.67940(11) 0.0961(6) Uani 1 1 d .
C44 C 0.8488(2) 0.73949(17) 0.68903(16) 0.0682(7) Uani 1 1 d .
F45 F 0.88306(13) 0.74236(11) 0.80260(9) 0.0804(5) Uani 1 1 d .
C45 C 0.83517(19) 0.70627(16) 0.75072(14) 0.0573(6) Uani 1 1 d .
F46 F 0.76114(12) 0.60836(10) 0.82206(7) 0.0633(4) Uani 1 1 d .
C46 C 0.77207(17) 0.63631(14) 0.75926(11) 0.0481(5) Uani 1 1 d .
C51 C 0.53775(16) 0.53020(14) 0.75565(10) 0.0437(5) Uani 1 1 d .
F52 F 0.56766(11) 0.67627(9) 0.78758(9) 0.0711(4) Uani 1 1 d .
C52 C 0.50698(17) 0.60644(16) 0.78577(12) 0.0518(5) Uani 1 1 d .
F53 F 0.39082(13) 0.69059(13) 0.84705(9) 0.0905(6) Uani 1 1 d .
C53 C 0.4148(2) 0.61585(19) 0.81671(13) 0.0616(7) Uani 1 1 d .
C54 C 0.34807(18) 0.5493(2) 0.81652(12) 0.0639(7) Uani 1 1 d .
F54 F 0.25803(12) 0.55739(16) 0.84678(9) 0.0926(6) Uani 1 1 d .
F55 F 0.30677(12) 0.40625(12) 0.78503(9) 0.0814(5) Uani 1 1 d .
C55 C 0.37210(18) 0.47255(18) 0.78557(13) 0.0589(6) Uani 1 1 d .
F56 F 0.48454(10) 0.38930(9) 0.72526(7) 0.0590(3) Uani 1 1 d .
C56 C 0.46513(16) 0.46599(15) 0.75576(11) 0.0470(5) Uani 1 1 d .
C61 C 0.84713(18) 0.13074(16) 0.44063(12) 0.0525(6) Uani 1 1 d .
C62 C 0.7810(2) 0.0934(2) 0.38559(14) 0.0731(8) Uani 1 1 d .
H62A H 0.7474 0.0415 0.4013 0.110 Uiso 1 1 calc R
H62B H 0.8226 0.0791 0.3479 0.110 Uiso 1 1 calc R
H62C H 0.7312 0.1362 0.3728 0.110 Uiso 1 1 calc R
C63 C 0.8981(2) 0.21158(18) 0.41180(14) 0.0692(7) Uani 1 1 d .
H63A H 0.8476 0.2494 0.3927 0.104 Uiso 1 1 calc R
H63B H 0.9455 0.1942 0.3780 0.104 Uiso 1 1 calc R
H63C H 0.9335 0.2423 0.4464 0.104 Uiso 1 1 calc R
C64 C 0.7807(2) 0.15589(19) 0.50007(14) 0.0656(7) Uani 1 1 d .
H64A H 0.8224 0.1810 0.5343 0.098 Uiso 1 1 calc R
H64B H 0.7473 0.1045 0.5169 0.098 Uiso 1 1 calc R
H64C H 0.7307 0.1979 0.4863 0.098 Uiso 1 1 calc R
C71 C 1.02479(16) 0.08370(16) 0.53545(12) 0.0521(5) Uani 1 1 d .
C72 C 1.12538(19) 0.0350(2) 0.53177(16) 0.0729(8) Uani 1 1 d .
H72A H 1.1704 0.0570 0.5654 0.109 Uiso 1 1 calc R
H72B H 1.1553 0.0438 0.4888 0.109 Uiso 1 1 calc R
H72C H 1.1140 -0.0265 0.5388 0.109 Uiso 1 1 calc R
C73 C 0.9715(2) 0.0664(2) 0.60150(13) 0.0706(8) Uani 1 1 d .
H73A H 0.9568 0.0049 0.6054 0.106 Uiso 1 1 calc R
H73B H 0.9094 0.0992 0.6032 0.106 Uiso 1 1 calc R
H73C H 1.0149 0.0841 0.6374 0.106 Uiso 1 1 calc R
C74 C 1.0503(2) 0.18102(18) 0.53129(15) 0.0688(7) Uani 1 1 d .
H74A H 1.0974 0.1959 0.5659 0.103 Uiso 1 1 calc R
H74B H 0.9893 0.2149 0.5365 0.103 Uiso 1 1 calc R
H74C H 1.0802 0.1936 0.4888 0.103 Uiso 1 1 calc R
C81 C 0.89934(18) -0.06377(15) 0.46746(13) 0.0556(6) Uani 1 1 d .
C82 C 0.8872(2) -0.0958(2) 0.39582(15) 0.0756(8) Uani 1 1 d .
H82A H 0.9512 -0.0915 0.3732 0.113 Uiso 1 1 calc R
H82B H 0.8378 -0.0602 0.3734 0.113 Uiso 1 1 calc R
H82C H 0.8651 -0.1558 0.3959 0.113 Uiso 1 1 calc R
C83 C 0.9756(2) -0.12414(18) 0.50079(18) 0.0767(9) Uani 1 1 d .
H83A H 0.9522 -0.1836 0.4978 0.115 Uiso 1 1 calc R
H83B H 0.9826 -0.1080 0.5467 0.115 Uiso 1 1 calc R
H83C H 1.0401 -0.1189 0.4790 0.115 Uiso 1 1 calc R
C84 C 0.7995(2) -0.06998(18) 0.50531(16) 0.0699(8) Uani 1 1 d .
H84A H 0.7753 -0.1293 0.5041 0.105 Uiso 1 1 calc R
H84B H 0.7503 -0.0320 0.4850 0.105 Uiso 1 1 calc R
H84C H 0.8100 -0.0525 0.5506 0.105 Uiso 1 1 calc R

loop_
_atom_site_aniso_label
_atom_site_aniso_U_11
_atom_site_aniso_U_22
_atom_site_aniso_U_33
_atom_site_aniso_U_23
_atom_site_aniso_U_13
_atom_site_aniso_U_12
P1 0.0352(2) 0.0442(3) 0.0434(3) 0.0038(2) 0.0031(2) -0.0007(2)
B1 0.0445(13) 0.0448(13) 0.0386(12) -0.0025(10) 0.0007(10) 0.0045(10)
C1 0.0386(10) 0.0398(10) 0.0401(10) -0.0033(8) 0.0014(8) 0.0001(8)
C2 0.0411(10) 0.0434(11) 0.0435(11) -0.0016(9) -0.0013(9) -0.0015(9)
C11 0.0426(11) 0.0408(11) 0.0486(12) 0.0029(9) -0.0020(9) -0.0028(9)
C12 0.0663(15) 0.0454(12) 0.0550(14) 0.0010(10) -0.0021(12) 0.0047(11)
C13 0.0829(19) 0.0472(13) 0.0780(18) -0.0031(13) 0.0007(16) 0.0130(13)
C14 0.0663(16) 0.0512(14) 0.092(2) 0.0081(15) -0.0105(15) 0.0126(13)
C15 0.0669(16) 0.0578(15) 0.0708(17) 0.0102(13) -0.0238(13) -0.0004(12)
C16 0.0596(14) 0.0474(12) 0.0549(14) 0.0023(11) -0.0108(11) -0.0006(11)
C21 0.0444(11) 0.0521(12) 0.0424(11) 0.0082(10) 0.0027(9) 0.0009(10)
C22 0.0540(13) 0.0547(13) 0.0682(15) 0.0160(12) 0.0067(12) -0.0030(11)
C23 0.0566(16) 0.085(2) 0.087(2) 0.0389(18) 0.0171(15) -0.0018(15)
C24 0.0644(17) 0.107(2) 0.0666(18) 0.0225(18) 0.0251(14) 0.0188(17)
C25 0.0706(18) 0.096(2) 0.0540(15) -0.0026(14) 0.0167(13) 0.0090(17)
C26 0.0516(13) 0.0698(15) 0.0447(12) -0.0026(11) 0.0030(10) 0.0009(11)
C31 0.0383(10) 0.0376(10) 0.0436(11) 0.0003(8) 0.0020(9) 0.0027(8)
F32 0.0536(7) 0.0741(9) 0.0560(8) -0.0148(7) -0.0099(6) -0.0034(7)
C32 0.0453(11) 0.0428(11) 0.0477(12) -0.0027(9) -0.0018(9) 0.0003(9)
F33 0.0379(7) 0.0793(9) 0.0946(11) -0.0002(9) -0.0036(7) -0.0067(7)
C33 0.0333(10) 0.0498(13) 0.0697(15) 0.0024(11) -0.0010(10) -0.0018(9)
F34 0.0533(8) 0.0975(11) 0.0794(10) 0.0019(9) 0.0266(8) 0.0070(8)
C34 0.0432(12) 0.0571(13) 0.0589(14) -0.0005(11) 0.0140(10) 0.0045(10)
F35 0.0757(9) 0.0811(10) 0.0478(7) -0.0154(7) 0.0109(7) 0.0064(8)
C35 0.0534(13) 0.0473(12) 0.0464(12) -0.0047(10) 0.0066(10) 0.0029(10)
F36 0.0479(7) 0.0583(7) 0.0526(7) -0.0126(6) -0.0032(6) -0.0070(6)
C36 0.0375(10) 0.0412(10) 0.0457(11) -0.0037(9) 0.0008(9) 0.0000(9)
C41 0.0443(11) 0.0458(11) 0.0432(11) 0.0051(9) 0.0013(9) 0.0068(9)
F42 0.1116(13) 0.1054(13) 0.0474(8) 0.0172(9) -0.0132(9) -0.0230(11)
C42 0.0646(15) 0.0603(15) 0.0505(14) 0.0071(11) -0.0026(12) -0.0012(12)
F43 0.158(2) 0.1221(17) 0.0807(13) 0.0493(12) 0.0131(14) -0.0428(16)
C43 0.0814(19) 0.0674(17) 0.0685(18) 0.0275(14) 0.0116(16) -0.0057(15)
F44 0.0913(12) 0.0654(10) 0.1314(16) 0.0181(10) 0.0254(12) -0.0241(9)
C44 0.0601(15) 0.0491(14) 0.095(2) 0.0123(15) 0.0143(15) -0.0059(12)
F45 0.0778(10) 0.0702(9) 0.0934(12) -0.0131(9) -0.0055(9) -0.0229(8)
C45 0.0531(13) 0.0497(13) 0.0690(16) -0.0049(12) 0.0019(12) -0.0026(11)
F46 0.0776(9) 0.0657(8) 0.0464(7) 0.0013(6) -0.0057(7) -0.0151(7)
C46 0.0494(12) 0.0450(12) 0.0498(13) 0.0043(10) 0.0016(10) 0.0004(10)
C51 0.0410(11) 0.0500(12) 0.0401(11) -0.0020(9) -0.0037(9) 0.0059(9)
F52 0.0623(9) 0.0560(8) 0.0949(11) -0.0264(8) 0.0027(8) 0.0035(7)
C52 0.0459(12) 0.0573(14) 0.0523(13) -0.0083(11) -0.0027(10) 0.0093(11)
F53 0.0762(11) 0.0994(13) 0.0959(13) -0.0412(10) 0.0051(10) 0.0312(10)
C53 0.0555(14) 0.0724(16) 0.0569(14) -0.0131(13) 0.0013(11) 0.0199(13)
C54 0.0440(12) 0.098(2) 0.0492(13) -0.0004(14) 0.0074(10) 0.0136(14)
F54 0.0523(8) 0.1457(17) 0.0797(11) -0.0028(12) 0.0222(8) 0.0172(10)
F55 0.0567(8) 0.0987(12) 0.0888(11) 0.0070(10) 0.0080(8) -0.0210(9)
C55 0.0455(12) 0.0797(17) 0.0514(13) 0.0081(12) -0.0006(11) -0.0052(12)
F56 0.0542(8) 0.0546(8) 0.0683(9) -0.0075(7) -0.0023(6) -0.0062(6)
C56 0.0452(12) 0.0516(12) 0.0442(11) -0.0008(10) -0.0034(9) 0.0041(10)
C61 0.0485(12) 0.0603(14) 0.0486(12) 0.0093(11) 0.0018(10) 0.0084(11)
C62 0.0539(14) 0.105(2) 0.0602(16) 0.0112(16) -0.0121(12) 0.0044(15)
C63 0.085(2) 0.0582(15) 0.0644(16) 0.0172(13) 0.0111(15) 0.0103(14)
C64 0.0601(16) 0.0699(16) 0.0670(16) 0.0091(14) 0.0124(13) 0.0217(13)
C71 0.0405(11) 0.0663(14) 0.0495(12) 0.0027(11) -0.0007(10) -0.0008(10)
C72 0.0429(13) 0.095(2) 0.0808(19) 0.0013(17) -0.0081(13) 0.0081(14)
C73 0.0604(15) 0.106(2) 0.0451(13) 0.0089(14) -0.0031(11) 0.0054(15)
C74 0.0630(15) 0.0705(17) 0.0729(17) -0.0140(14) -0.0019(14) -0.0169(13)
C81 0.0506(12) 0.0515(13) 0.0647(14) 0.0036(12) 0.0114(11) -0.0051(10)
C82 0.0796(19) 0.0649(16) 0.082(2) -0.0186(15) 0.0128(16) -0.0177(15)
C83 0.0776(19) 0.0507(15) 0.102(2) 0.0163(15) 0.0249(17) 0.0104(14)
C84 0.0587(15) 0.0608(16) 0.090(2) 0.0049(14) 0.0230(14) -0.0118(13)

loop_
_atom_type_symbol
_atom_type_description
_atom_type_scat_dispersion_real
_atom_type_scat_dispersion_imag
_atom_type_scat_source
C C 0.0181 0.0091 'International Tables Vol C Tables 4.2.6.8 and 6.1.1.4'
H H 0.0000 0.0000 'International Tables Vol C Tables 4.2.6.8 and 6.1.1.4'
B B 0.0090 0.0039 'International Tables Vol C Tables 4.2.6.8 and 6.1.1.4'
F F 0.0727 0.0534 'International Tables Vol C Tables 4.2.6.8 and 6.1.1.4'
P P 0.2955 0.4335 'International Tables Vol C Tables 4.2.6.8 and 6.1.1.4'

loop_
_geom_angle_atom_site_label_1
_geom_angle_atom_site_label_2
_geom_angle_atom_site_label_3
_geom_angle
C71 P1 C61 114.73(11)
C71 P1 C81 114.66(12)
C61 P1 C81 113.48(11)
C71 P1 H01 102.5(7)
C61 P1 H01 107.1(7)
C81 P1 H01 102.6(8)
C51 B1 C1 116.15(18)
C51 B1 C41 115.27(18)
C1 B1 C41 109.48(18)
C51 B1 H02 106.5(11)
C1 B1 H02 105.1(11)
C41 B1 H02 102.8(11)
C2 C1 C31 117.79(18)
C2 C1 B1 133.09(19)
C31 C1 B1 109.12(17)
C1 C2 C21 123.61(19)
C1 C2 C11 123.57(19)
C21 C2 C11 112.81(18)
C12 C11 C16 117.6(2)
C12 C11 C2 122.7(2)
C16 C11 C2 119.7(2)
C13 C12 C11 121.0(2)
C13 C12 H12 119.5
C11 C12 H12 119.5
C14 C13 C12 120.3(3)
C14 C13 H13 119.9
C12 C13 H13 119.9
C15 C14 C13 119.7(2)
C15 C14 H14 120.2
C13 C14 H14 120.2
C14 C15 C16 120.0(3)
C14 C15 H15 120.0
C16 C15 H15 120.0
C15 C16 C11 121.4(2)
C15 C16 H16 119.3
C11 C16 H16 119.3
C26 C21 C22 118.6(2)
C26 C21 C2 121.4(2)
C22 C21 C2 120.0(2)
C21 C22 C23 120.5(3)
C21 C22 H22 119.8
C23 C22 H22 119.8
C24 C23 C22 120.0(3)
C24 C23 H23 120.0
C22 C23 H23 120.0
C25 C24 C23 120.0(3)
C25 C24 H24 120.0
C23 C24 H24 120.0
C24 C25 C26 120.7(3)
C24 C25 H25 119.6
C26 C25 H25 119.6
C21 C26 C25 120.1(3)
C21 C26 H26 119.9
C25 C26 H26 119.9
C32 C31 C36 115.15(19)
C32 C31 C1 121.99(19)
C36 C31 C1 122.52(18)
F32 C32 C33 117.15(19)
F32 C32 C31 119.64(19)
C33 C32 C31 123.2(2)
F33 C33 C34 120.2(2)
F33 C33 C32 120.4(2)
C34 C33 C32 119.4(2)
F34 C34 C35 120.0(2)
F34 C34 C33 120.7(2)
C35 C34 C33 119.3(2)
F35 C35 C34 119.4(2)
F35 C35 C36 120.2(2)
C34 C35 C36 120.4(2)
F36 C36 C35 116.92(19)
F36 C36 C31 120.52(18)
C35 C36 C31 122.5(2)
C42 C41 C46 112.3(2)
C42 C41 B1 122.5(2)
C46 C41 B1 125.15(19)
F42 C42 C43 115.3(2)
F42 C42 C41 120.1(2)
C43 C42 C41 124.6(3)
F43 C43 C44 120.3(3)
F43 C43 C42 119.7(3)
C44 C43 C42 120.0(2)
F44 C44 C43 120.8(3)
F44 C44 C45 120.5(3)
C43 C44 C45 118.7(2)
F45 C45 C44 119.9(2)
F45 C45 C46 120.7(2)
C44 C45 C46 119.3(3)
F46 C46 C45 115.7(2)
F46 C46 C41 119.19(19)
C45 C46 C41 125.1(2)
C56 C51 C52 113.5(2)
C56 C51 B1 118.65(19)
C52 C51 B1 127.8(2)
F52 C52 C51 120.8(2)
F52 C52 C53 115.8(2)
C51 C52 C53 123.4(2)
F53 C53 C54 119.6(2)
F53 C53 C52 120.5(3)
C54 C53 C52 119.9(2)
F54 C54 C53 120.5(3)
F54 C54 C55 119.5(3)
C53 C54 C55 119.9(2)
F55 C55 C54 120.5(2)
F55 C55 C56 121.4(2)
C54 C55 C56 118.1(2)
F56 C56 C55 115.7(2)
F56 C56 C51 119.24(19)
C55 C56 C51 125.1(2)
C63 C61 C62 106.2(2)
C63 C61 C64 110.4(2)
C62 C61 C64 109.6(2)
C63 C61 P1 108.82(18)
C62 C61 P1 110.16(19)
C64 C61 P1 111.56(16)
C61 C62 H62A 109.5
C61 C62 H62B 109.5
H62A C62 H62B 109.5
C61 C62 H62C 109.5
H62A C62 H62C 109.5
H62B C62 H62C 109.5
C61 C63 H63A 109.5
C61 C63 H63B 109.5
H63A C63 H63B 109.5
C61 C63 H63C 109.5
H63A C63 H63C 109.5
H63B C63 H63C 109.5
C61 C64 H64A 109.5
C61 C64 H64B 109.5
H64A C64 H64B 109.5
C61 C64 H64C 109.5
H64A C64 H64C 109.5
H64B C64 H64C 109.5
C72 C71 C74 106.3(2)
C72 C71 C73 111.0(2)
C74 C71 C73 108.5(2)
C72 C71 P1 108.72(18)
C74 C71 P1 110.33(18)
C73 C71 P1 111.81(17)
C71 C72 H72A 109.5
C71 C72 H72B 109.5
H72A C72 H72B 109.5
C71 C72 H72C 109.5
H72A C72 H72C 109.5
H72B C72 H72C 109.5
C71 C73 H73A 109.5
C71 C73 H73B 109.5
H73A C73 H73B 109.5
C71 C73 H73C 109.5
H73A C73 H73C 109.5
H73B C73 H73C 109.5
C71 C74 H74A 109.5
C71 C74 H74B 109.5
H74A C74 H74B 109.5
C71 C74 H74C 109.5
H74A C74 H74C 109.5
H74B C74 H74C 109.5
C83 C81 C84 108.2(2)
C83 C81 C82 106.9(2)
C84 C81 C82 111.2(2)
C83 C81 P1 111.60(18)
C84 C81 P1 111.23(17)
C82 C81 P1 107.61(18)
C81 C82 H82A 109.5
C81 C82 H82B 109.5
H82A C82 H82B 109.5
C81 C82 H82C 109.5
H82A C82 H82C 109.5
H82B C82 H82C 109.5
C81 C83 H83A 109.5
C81 C83 H83B 109.5
H83A C83 H83B 109.5
C81 C83 H83C 109.5
H83A C83 H83C 109.5
H83B C83 H83C 109.5
C81 C84 H84A 109.5
C81 C84 H84B 109.5
H84A C84 H84B 109.5
C81 C84 H84C 109.5
H84A C84 H84C 109.5
H84B C84 H84C 109.5

loop_
_geom_bond_atom_site_label_1
_geom_bond_atom_site_label_2
_geom_bond_distance
P1 C71 1.858(2)
P1 C61 1.864(2)
P1 C81 1.872(2)
P1 H01 1.398(17)
B1 C51 1.633(3)
B1 C1 1.642(3)
B1 C41 1.645(3)
B1 H02 1.21(2)
C1 C2 1.353(3)
C1 C31 1.503(3)
C2 C21 1.494(3)
C2 C11 1.499(3)
C11 C12 1.393(3)
C11 C16 1.394(3)
C12 C13 1.387(4)
C12 H12 0.9400
C13 C14 1.382(4)
C13 H13 0.9400
C14 C15 1.376(4)
C14 H14 0.9400
C15 C16 1.388(4)
C15 H15 0.9400
C16 H16 0.9400
C21 C26 1.390(3)
C21 C22 1.390(3)
C22 C23 1.396(4)
C22 H22 0.9400
C23 C24 1.376(5)
C23 H23 0.9400
C24 C25 1.364(5)
C24 H24 0.9400
C25 C26 1.394(4)
C25 H25 0.9400
C26 H26 0.9400
C31 C32 1.385(3)
C31 C36 1.388(3)
F32 C32 1.346(3)
C32 C33 1.381(3)
F33 C33 1.349(3)
C33 C34 1.371(4)
F34 C34 1.348(3)
C34 C35 1.366(3)
F35 C35 1.350(3)
C35 C36 1.375(3)
F36 C36 1.343(2)
C41 C42 1.382(3)
C41 C46 1.387(3)
F42 C42 1.362(3)
C42 C43 1.378(4)
F43 C43 1.356(3)
C43 C44 1.364(4)
F44 C44 1.345(3)
C44 C45 1.366(4)
F45 C45 1.352(3)
C45 C46 1.377(3)
F46 C46 1.355(3)
C51 C56 1.383(3)
C51 C52 1.386(3)
F52 C52 1.346(3)
C52 C53 1.386(3)
F53 C53 1.344(3)
C53 C54 1.356(4)
C54 F54 1.352(3)
C54 C55 1.376(4)
F55 C55 1.341(3)
C55 C56 1.382(3)
F56 C56 1.359(3)
C61 C63 1.535(4)
C61 C62 1.535(4)
C61 C64 1.546(3)
C62 H62A 0.9700
C62 H62B 0.9700
C62 H62C 0.9700
C63 H63A 0.9700
C63 H63B 0.9700
C63 H63C 0.9700
C64 H64A 0.9700
C64 H64B 0.9700
C64 H64C 0.9700
C71 C72 1.536(3)
C71 C74 1.540(4)
C71 C73 1.541(4)
C72 H72A 0.9700
C72 H72B 0.9700
C72 H72C 0.9700
C73 H73A 0.9700
C73 H73B 0.9700
C73 H73C 0.9700
C74 H74A 0.9700
C74 H74B 0.9700
C74 H74C 0.9700
C81 C83 1.534(4)
C81 C84 1.538(3)
C81 C82 1.546(4)
C82 H82A 0.9700
C82 H82B 0.9700
C82 H82C 0.9700
C83 H83A 0.9700
C83 H83B 0.9700
C83 H83C 0.9700
C84 H84A 0.9700
C84 H84B 0.9700
C84 H84C 0.9700

loop_
_geom_torsion_atom_site_label_1
_geom_torsion_atom_site_label_2
_geom_torsion_atom_site_label_3
_geom_torsion_atom_site_label_4
_geom_torsion
C51 B1 C1 C2 -6.0(3)
C41 B1 C1 C2 126.7(2)
C51 B1 C1 C31 173.48(17)
C41 B1 C1 C31 -53.8(2)
C31 C1 C2 C21 175.16(19)
B1 C1 C2 C21 -5.4(4)
C31 C1 C2 C11 -3.8(3)
B1 C1 C2 C11 175.6(2)
C1 C2 C11 C12 -52.3(3)
C21 C2 C11 C12 128.6(2)
C1 C2 C11 C16 129.3(2)
C21 C2 C11 C16 -49.8(3)
C16 C11 C12 C13 -1.5(4)
C2 C11 C12 C13 -179.9(2)
C11 C12 C13 C14 -0.4(4)
C12 C13 C14 C15 1.3(5)
C13 C14 C15 C16 -0.3(4)
C14 C15 C16 C11 -1.5(4)
C12 C11 C16 C15 2.4(4)
C2 C11 C16 C15 -179.1(2)
C1 C2 C21 C26 -65.5(3)
C11 C2 C21 C26 113.6(2)
C1 C2 C21 C22 117.6(2)
C11 C2 C21 C22 -63.3(3)
C26 C21 C22 C23 1.7(4)
C2 C21 C22 C23 178.7(2)
C21 C22 C23 C24 -1.7(4)
C22 C23 C24 C25 0.8(5)
C23 C24 C25 C26 0.1(5)
C22 C21 C26 C25 -0.8(4)
C2 C21 C26 C25 -177.8(2)
C24 C25 C26 C21 -0.1(4)
C2 C1 C31 C32 -73.1(3)
B1 C1 C31 C32 107.3(2)
C2 C1 C31 C36 113.9(2)
B1 C1 C31 C36 -65.7(2)
C36 C31 C32 F32 -179.96(18)
C1 C31 C32 F32 6.6(3)
C36 C31 C32 C33 0.9(3)
C1 C31 C32 C33 -172.6(2)
F32 C32 C33 F33 0.6(3)
C31 C32 C33 F33 179.8(2)
F32 C32 C33 C34 -178.3(2)
C31 C32 C33 C34 0.9(3)
F33 C33 C34 F34 0.1(4)
C32 C33 C34 F34 178.9(2)
F33 C33 C34 C35 179.5(2)
C32 C33 C34 C35 -1.7(4)
F34 C34 C35 F35 0.1(3)
C33 C34 C35 F35 -179.3(2)
F34 C34 C35 C36 -180.0(2)
C33 C34 C35 C36 0.6(4)
F35 C35 C36 F36 3.3(3)
C34 C35 C36 F36 -176.7(2)
F35 C35 C36 C31 -178.8(2)
C34 C35 C36 C31 1.3(4)
C32 C31 C36 F36 175.93(19)
C1 C31 C36 F36 -10.7(3)
C32 C31 C36 C35 -2.0(3)
C1 C31 C36 C35 171.4(2)
C51 B1 C41 C42 -109.4(2)
C1 B1 C41 C42 117.5(2)
C51 B1 C41 C46 73.8(3)
C1 B1 C41 C46 -59.4(3)
C46 C41 C42 F42 179.3(2)
B1 C41 C42 F42 2.1(4)
C46 C41 C42 C43 -0.9(4)
B1 C41 C42 C43 -178.1(3)
F42 C42 C43 F43 0.2(4)
C41 C42 C43 F43 -179.7(3)
F42 C42 C43 C44 179.7(3)
C41 C42 C43 C44 -0.1(5)
F43 C43 C44 F44 0.7(5)
C42 C43 C44 F44 -178.9(3)
F43 C43 C44 C45 -179.7(3)
C42 C43 C44 C45 0.7(4)
F44 C44 C45 F45 -0.4(4)
C43 C44 C45 F45 -180.0(3)
F44 C44 C45 C46 179.3(2)
C43 C44 C45 C46 -0.3(4)
F45 C45 C46 F46 0.9(3)
C44 C45 C46 F46 -178.8(2)
F45 C45 C46 C41 178.8(2)
C44 C45 C46 C41 -0.8(4)
C42 C41 C46 F46 179.2(2)
B1 C41 C46 F46 -3.7(3)
C42 C41 C46 C45 1.4(3)
B1 C41 C46 C45 178.5(2)
C1 B1 C51 C56 -60.9(3)
C41 B1 C51 C56 169.09(19)
C1 B1 C51 C52 121.4(2)
C41 B1 C51 C52 -8.6(3)
C56 C51 C52 F52 -177.5(2)
B1 C51 C52 F52 0.2(4)
C56 C51 C52 C53 3.8(3)
B1 C51 C52 C53 -178.4(2)
F52 C52 C53 F53 -1.0(4)
C51 C52 C53 F53 177.6(2)
F52 C52 C53 C54 179.0(2)
C51 C52 C53 C54 -2.3(4)
F53 C53 C54 F54 -0.3(4)
C52 C53 C54 F54 179.7(2)
F53 C53 C54 C55 -180.0(2)
C52 C53 C54 C55 0.0(4)
F54 C54 C55 F55 0.3(4)
C53 C54 C55 F55 -180.0(2)
F54 C54 C55 C56 -179.3(2)
C53 C54 C55 C56 0.4(4)
F55 C55 C56 F56 1.2(3)
C54 C55 C56 F56 -179.2(2)
F55 C55 C56 C51 -178.1(2)
C54 C55 C56 C51 1.5(4)
C52 C51 C56 F56 177.26(19)
B1 C51 C56 F56 -0.7(3)
C52 C51 C56 C55 -3.5(3)
B1 C51 C56 C55 178.6(2)
C71 P1 C61 C63 68.9(2)
C81 P1 C61 C63 -156.55(18)
C71 P1 C61 C62 -175.00(17)
C81 P1 C61 C62 -40.5(2)
C71 P1 C61 C64 -53.1(2)
C81 P1 C61 C64 81.5(2)
C61 P1 C71 C72 -156.70(18)
C81 P1 C71 C72 69.3(2)
C61 P1 C71 C74 -40.5(2)
C81 P1 C71 C74 -174.47(17)
C61 P1 C71 C73 80.4(2)
C81 P1 C71 C73 -53.6(2)
C71 P1 C81 C83 -33.4(2)
C61 P1 C81 C83 -167.93(19)
C71 P1 C81 C84 87.6(2)
C61 P1 C81 C84 -47.0(2)
C71 P1 C81 C82 -150.42(18)
C61 P1 C81 C82 75.0(2)
